data_2241430
loop_
_publ_author_name
'Finke, Aaron D.'
'Gray, Danielle L.'
'Moore, Jeffrey S.'

_publ_section_title
;
 Crystal structures of three complexes of zinc chloride with
 tri-<i>tert</i>-butylphosphane
;
_journal_issue 1
_journal_name_full 'Acta Crystallographica Section E'
_journal_page_first 35
_journal_page_last 39
_journal_paper_doi 10.1107/S2056989015023373
_journal_volume 72
_journal_year 2016
_chemical_formula_iupac '(C12 H28 P) [Zn Cl3 (H2 O1)], C2 H4 Cl2'
_chemical_formula_moiety 'C12 H28 P +, Cl3 H2 O Zn -, C2 H4 Cl2'
_chemical_formula_sum 'C14 H34 Cl5 O P Zn'
_chemical_formula_weight 492.00
_chemical_name_systematic
;
Tri-<i>tert</i>-butylphosphonium aquatrichloridozincate 1,2-dichloroethane
monosolvate
;
_space_group_crystal_system monoclinic
_space_group_IT_number 14
_space_group_name_Hall '-P 2yn'
_space_group_name_H-M_alt 'P 1 21/n 1'
_symmetry_space_group_name_Hall '-P 2yn'
_symmetry_space_group_name_H-M 'P 1 21/n 1'
_atom_sites_solution_hydrogens mixed
_cell_angle_alpha 90
_cell_angle_beta 98.909(7)
_cell_angle_gamma 90
_cell_formula_units_Z 12
_cell_length_a 25.3722(5)
_cell_length_b 8.5841(2)
_cell_length_c 32.912(2)
_cell_measurement_reflns_used 2316
_cell_measurement_temperature 123(2)
_cell_measurement_theta_max 67.29
_cell_measurement_theta_min 23.07
_cell_volume 7081.7(5)
_computing_cell_refinement
;
CrystalClear (Rigaku, 2010)
;
_computing_data_collection
;
CrystalClear (Rigaku, 2010)
;
_computing_data_reduction
;
CrystalClear (Rigaku, 2010)
;
_computing_molecular_graphics
;
<i>OLEX2</i> (Bourhis et al., 2015)
;
_computing_publication_material
;
<i>OLEX2</i> (Bourhis et al., 2015)
;
_computing_structure_refinement
;
SHELXL2014 (Sheldrick, 2015)
;
_computing_structure_solution
;
SHELXS97 (Sheldrick, 2008)
;
_diffrn_ambient_temperature 123.15
_diffrn_detector_area_resol_mean 22.2222
_diffrn_measured_fraction_theta_full 0.983
_diffrn_measured_fraction_theta_max 0.997
_diffrn_measurement_device 'kappa-stage diffractometer'
_diffrn_measurement_device_type 'Rigaku CCD area-detector'
_diffrn_measurement_method '\w and \f scans'
_diffrn_radiation_monochromator 'focusing graphite'
_diffrn_radiation_type CuK\a
_diffrn_radiation_wavelength 1.54187
_diffrn_reflns_av_R_equivalents 0.0825
_diffrn_reflns_limit_h_max 29
_diffrn_reflns_limit_h_min -29
_diffrn_reflns_limit_k_max 9
_diffrn_reflns_limit_k_min -9
_diffrn_reflns_limit_l_max 38
_diffrn_reflns_limit_l_min -37
_diffrn_reflns_number 67698
_diffrn_reflns_theta_full 67.687
_diffrn_reflns_theta_max 63.691
_diffrn_reflns_theta_min 6.512
_exptl_absorpt_coefficient_mu 7.279
_exptl_absorpt_correction_T_max 0.8681
_exptl_absorpt_correction_T_min 0.3541
_exptl_absorpt_correction_type multi-scan
_exptl_absorpt_process_details
;
(CrystalClear; Rigaku, 2010)
;
_exptl_crystal_colour colourless
_exptl_crystal_density_diffrn 1.384
_exptl_crystal_density_method 'not measured'
_exptl_crystal_description needle
_exptl_crystal_F_000 3072
_exptl_crystal_size_max 0.18
_exptl_crystal_size_mid 0.047
_exptl_crystal_size_min 0.02
_refine_diff_density_max 0.514
_refine_diff_density_min -0.704
_refine_ls_extinction_method none
_refine_ls_goodness_of_fit_ref 0.982
_refine_ls_hydrogen_treatment mixed
_refine_ls_matrix_type full
_refine_ls_number_parameters 760
_refine_ls_number_reflns 11604
_refine_ls_number_restraints 462
_refine_ls_restrained_S_all 0.971
_refine_ls_R_factor_all 0.0812
_refine_ls_R_factor_gt 0.0487
_refine_ls_shift/su_max 0.002
_refine_ls_shift/su_mean 0.000
_refine_ls_structure_factor_coef Fsqd
_refine_ls_weighting_details 'w=1/[\s^2^(Fo^2^)+(0.0718P)^2^] where P=(Fo^2^+2Fc^2^)/3'
_refine_ls_weighting_scheme calc
_refine_ls_wR_factor_gt 0.1241
_refine_ls_wR_factor_ref 0.1417
_reflns_number_gt 7131
_reflns_number_total 11604
_reflns_threshold_expression 'I > 2\s(I)'
_cod_data_source_file pk2569sup1.cif
_cod_data_source_block 3
_cod_depositor_comments
;Adding full bibliography for 2241428--2241430.cif.

 Adding full bibliography for 2241428--2241430.cif.
;
_cod_original_cell_volume 7081.7(6)
_cod_database_code 2241430
_cod_database_fobs_code 2241430
_shelx_space_group_comment
;
The symmetry employed for this shelxl refinement is uniquely defined
by the following loop, which should always be used as a source of
symmetry information in preference to the above space-group names.
They are only intended as comments.
;
_shelx_estimated_absorpt_t_min 0.354
_shelx_estimated_absorpt_t_max 0.868

loop_
_space_group_symop_operation_xyz
'x, y, z'
'-x+1/2, y+1/2, -z+1/2'
'-x, -y, -z'
'x-1/2, -y-1/2, z-1/2'

loop_
_atom_site_type_symbol
_atom_site_label
_atom_site_fract_x
_atom_site_fract_y
_atom_site_fract_z
_atom_site_U_iso_or_equiv
_atom_site_adp_type
_atom_site_calc_flag
_atom_site_occupancy
_atom_site_disorder_assembly
_atom_site_disorder_group
Zn Zn1 0.29184(2) -0.04314(6) 0.78814(2) 0.03885(16) Uani d 1 . .
Cl Cl1 0.25307(4) 0.14800(11) 0.82087(3) 0.0522(3) Uani d 1 . .
Cl Cl2 0.28227(4) -0.27034(11) 0.82132(3) 0.0457(3) Uani d 1 . .
Cl Cl3 0.37414(4) 0.00389(13) 0.77610(3) 0.0548(3) Uani d 1 . .
O O1 0.24204(11) -0.0627(3) 0.73407(8) 0.0445(7) Uani d 1 . .
H H1OA 0.2483(16) 0.017(3) 0.7219(11) 0.053 Uiso d 1 . .
H H1OB 0.2458(16) -0.137(3) 0.7191(10) 0.053 Uiso d 1 . .
Zn Zn2 0.71198(2) -0.04606(6) 0.87883(2) 0.03871(16) Uani d 1 . .
Cl Cl4 0.63093(4) 0.01180(13) 0.89180(3) 0.0547(3) Uani d 1 . .
Cl Cl5 0.71685(4) -0.27780(11) 0.84662(3) 0.0485(3) Uani d 1 . .
Cl Cl6 0.75106(4) 0.13977(11) 0.84448(3) 0.0516(3) Uani d 1 . .
O O2 0.76256(11) -0.0670(3) 0.93254(8) 0.0437(7) Uani d 1 . .
H H2OA 0.7606(16) 0.016(3) 0.9446(11) 0.052 Uiso d 1 . .
H H2OB 0.7594(15) -0.146(3) 0.9460(10) 0.052 Uiso d 1 . .
Zn Zn3 0.71002(2) -0.04753(6) 0.54563(2) 0.03781(16) Uani d 1 . .
Cl Cl7 0.62855(4) 0.00691(12) 0.55823(3) 0.0513(3) Uani d 1 . .
Cl Cl8 0.75010(4) 0.14341(11) 0.51378(3) 0.0474(3) Uani d 1 . .
Cl Cl9 0.71658(4) -0.27393(11) 0.51121(3) 0.0453(3) Uani d 1 . .
O O3 0.75974(11) -0.0739(3) 0.59969(8) 0.0426(7) Uani d 1 . .
H H3OA 0.7567(16) 0.010(3) 0.6128(11) 0.051 Uiso d 1 . .
H H3OB 0.7559(15) -0.155(3) 0.6128(10) 0.051 Uiso d 1 . .
Cl Cl1B 0.0853(6) -0.0049(19) 0.8119(4) 0.059(2) Uani d 0.52(3) A 1
Cl Cl2B 0.0469(4) 0.0155(16) 0.7101(4) 0.0494(17) Uani d 0.52(3) A 1
C C37B 0.1183(7) -0.091(2) 0.7729(4) 0.057(3) Uani d 0.52(3) A 1
H H37A 0.1563 -0.1081 0.7842 0.068 Uiso calc 0.52(3) A 1
H H37B 0.1019 -0.1930 0.7649 0.068 Uiso calc 0.52(3) A 1
C C38B 0.1147(5) 0.011(2) 0.7355(4) 0.054(3) Uani d 0.52(3) A 1
H H38A 0.1380 -0.0311 0.7166 0.065 Uiso calc 0.52(3) A 1
H H38B 0.1268 0.1174 0.7436 0.065 Uiso calc 0.52(3) A 1
Cl Cl1A 0.0777(6) -0.033(2) 0.8115(4) 0.057(2) Uani d 0.48(3) A 2
Cl Cl2A 0.0519(5) 0.058(2) 0.7128(5) 0.058(2) Uani d 0.48(3) A 2
C C37A 0.1256(7) -0.057(2) 0.7772(5) 0.058(3) Uani d 0.48(3) A 2
H H37C 0.1622 -0.0472 0.7925 0.070 Uiso calc 0.48(3) A 2
H H37D 0.1220 -0.1624 0.7645 0.070 Uiso calc 0.48(3) A 2
C C38A 0.1159(5) 0.065(2) 0.7445(5) 0.056(3) Uani d 0.48(3) A 2
H H38C 0.1437 0.0548 0.7265 0.067 Uiso calc 0.48(3) A 2
H H38D 0.1203 0.1682 0.7578 0.067 Uiso calc 0.48(3) A 2
Cl Cl3B 0.95522(14) 0.0663(5) 0.95863(12) 0.0614(8) Uani d 0.881(7) B 1
Cl Cl4B 0.9273(2) -0.0185(7) 0.85820(13) 0.0625(11) Uani d 0.881(7) B 1
C C39B 0.89081(19) 0.0740(7) 0.92710(18) 0.0607(16) Uani d 0.881(7) B 1
H H39A 0.8629 0.0644 0.9449 0.073 Uiso calc 0.881(7) B 1
H H39B 0.8864 0.1767 0.9133 0.073 Uiso calc 0.881(7) B 1
C C40B 0.88298(18) -0.0527(7) 0.89497(14) 0.0564(15) Uani d 0.881(7) B 1
H H40A 0.8456 -0.0526 0.8809 0.068 Uiso calc 0.881(7) B 1
H H40B 0.8906 -0.1556 0.9082 0.068 Uiso calc 0.881(7) B 1
Cl Cl4A 0.9330(16) -0.044(5) 0.8654(10) 0.051(4) Uani d 0.119(7) B 2
Cl Cl3A 0.9579(9) 0.017(3) 0.9553(7) 0.035(4) Uani d 0.119(7) B 2
C C39A 0.8883(10) 0.007(6) 0.9349(10) 0.055(3) Uani d 0.119(7) B 2
H H39C 0.8746 -0.1005 0.9353 0.066 Uiso calc 0.119(7) B 2
H H39D 0.8669 0.0762 0.9502 0.066 Uiso calc 0.119(7) B 2
C C40A 0.8882(14) 0.064(5) 0.8920(9) 0.057(3) Uani d 0.119(7) B 2
H H40C 0.8985 0.1751 0.8928 0.068 Uiso calc 0.119(7) B 2
H H40D 0.8516 0.0555 0.8766 0.068 Uiso calc 0.119(7) B 2
Cl Cl5A 0.9498(6) 0.027(2) 0.6225(4) 0.052(2) Uani d 0.38(3) C 1
Cl Cl6A 0.9263(6) -0.038(2) 0.5236(4) 0.060(3) Uani d 0.38(3) C 1
C C41A 0.8869(6) 0.053(3) 0.5893(6) 0.057(3) Uani d 0.38(3) C 1
H H41A 0.8578 0.0477 0.6061 0.069 Uiso calc 0.38(3) C 1
H H41B 0.8862 0.1578 0.5768 0.069 Uiso calc 0.38(3) C 1
C C42A 0.8763(10) -0.064(3) 0.5558(6) 0.060(3) Uani d 0.38(3) C 1
H H42A 0.8403 -0.0486 0.5398 0.072 Uiso calc 0.38(3) C 1
H H42B 0.8782 -0.1711 0.5673 0.072 Uiso calc 0.38(3) C 1
Cl Cl5B 0.9580(3) -0.0244(15) 0.6235(3) 0.0596(16) Uani d 0.62(3) C 2
Cl Cl6B 0.9182(4) -0.0052(12) 0.5223(3) 0.0643(18) Uani d 0.62(3) C 2
C C41B 0.8897(3) -0.0012(19) 0.5993(4) 0.058(2) Uani d 0.62(3) C 2
H H41C 0.8654 -0.0432 0.6174 0.069 Uiso calc 0.62(3) C 2
H H41D 0.8815 0.1108 0.5946 0.069 Uiso calc 0.62(3) C 2
C C42B 0.8817(6) -0.0858(19) 0.5595(4) 0.062(3) Uani d 0.62(3) C 2
H H42C 0.8432 -0.0850 0.5481 0.075 Uiso calc 0.62(3) C 2
H H42D 0.8926 -0.1957 0.5646 0.075 Uiso calc 0.62(3) C 2
P P1 0.38352(4) 0.01636(11) 0.90951(3) 0.0318(2) Uani d 1 . .
H H1P 0.3525(12) -0.005(3) 0.8743(8) 0.038 Uiso d 1 . .
C C1 0.39955(14) 0.2288(4) 0.91048(11) 0.0388(9) Uani d 1 . .
C C2 0.44827(15) 0.2657(5) 0.94268(12) 0.0529(11) Uani d 1 . .
H H2A 0.4796 0.2118 0.9355 0.063 Uiso calc 1 . .
H H2B 0.4417 0.2308 0.9698 0.063 Uiso calc 1 . .
H H2C 0.4547 0.3784 0.9433 0.063 Uiso calc 1 . .
C C3 0.35169(14) 0.3250(4) 0.92003(12) 0.0477(10) Uani d 1 . .
H H3A 0.3449 0.3006 0.9479 0.057 Uiso calc 1 . .
H H3B 0.3200 0.2994 0.9001 0.057 Uiso calc 1 . .
H H3C 0.3597 0.4363 0.9182 0.057 Uiso calc 1 . .
C C4 0.40893(16) 0.2786(5) 0.86721(11) 0.0533(11) Uani d 1 . .
H H4A 0.4111 0.3924 0.8660 0.064 Uiso calc 1 . .
H H4B 0.3793 0.2419 0.8468 0.064 Uiso calc 1 . .
H H4C 0.4424 0.2331 0.8614 0.064 Uiso calc 1 . .
C C5 0.34024(14) -0.0466(4) 0.94810(10) 0.0366(9) Uani d 1 . .
C C6 0.36314(16) 0.0051(5) 0.99169(12) 0.0508(11) Uani d 1 . .
H H6A 0.3400 -0.0318 1.0109 0.061 Uiso calc 1 . .
H H6B 0.3652 0.1191 0.9927 0.061 Uiso calc 1 . .
H H6C 0.3990 -0.0388 0.9994 0.061 Uiso calc 1 . .
C C7 0.33375(14) -0.2249(4) 0.94671(11) 0.0464(10) Uani d 1 . .
H H7A 0.3685 -0.2742 0.9556 0.056 Uiso calc 1 . .
H H7B 0.3198 -0.2575 0.9186 0.056 Uiso calc 1 . .
H H7C 0.3088 -0.2565 0.9651 0.056 Uiso calc 1 . .
C C8 0.28426(14) 0.0216(4) 0.93549(12) 0.0439(10) Uani d 1 . .
H H8A 0.2597 -0.0254 0.9522 0.053 Uiso calc 1 . .
H H8B 0.2719 -0.0008 0.9064 0.053 Uiso calc 1 . .
H H8C 0.2854 0.1346 0.9398 0.053 Uiso calc 1 . .
C C9 0.44243(13) -0.1135(4) 0.90654(11) 0.0362(9) Uani d 1 . .
C C10 0.47453(15) -0.1455(5) 0.94889(11) 0.0546(12) Uani d 1 . .
H H10A 0.5052 -0.2119 0.9459 0.065 Uiso calc 1 . .
H H10B 0.4518 -0.1985 0.9661 0.065 Uiso calc 1 . .
H H10C 0.4872 -0.0468 0.9618 0.065 Uiso calc 1 . .
C C11 0.42058(15) -0.2665(4) 0.88554(12) 0.0520(11) Uani d 1 . .
H H11A 0.4504 -0.3327 0.8806 0.062 Uiso calc 1 . .
H H11B 0.3982 -0.2424 0.8593 0.062 Uiso calc 1 . .
H H11C 0.3993 -0.3215 0.9034 0.062 Uiso calc 1 . .
C C12 0.47862(14) -0.0434(5) 0.87794(11) 0.0480(11) Uani d 1 . .
H H12A 0.4948 0.0528 0.8901 0.058 Uiso calc 1 . .
H H12B 0.4574 -0.0202 0.8511 0.058 Uiso calc 1 . .
H H12C 0.5067 -0.1181 0.8743 0.058 Uiso calc 1 . .
P P2 0.61653(4) 0.00937(11) 0.75750(3) 0.0357(3) Uani d 1 . .
H H2P 0.6500(12) -0.002(4) 0.7919(9) 0.043 Uiso d 1 . .
C C13 0.56962(15) 0.1673(5) 0.76841(12) 0.0480(11) Uani d 1 . .
C C14 0.52888(15) 0.1050(5) 0.79467(12) 0.0599(12) Uani d 1 . .
H H14A 0.5067 0.1911 0.8019 0.072 Uiso calc 1 . .
H H14B 0.5479 0.0576 0.8198 0.072 Uiso calc 1 . .
H H14C 0.5061 0.0266 0.7790 0.072 Uiso calc 1 . .
C C15 0.53920(16) 0.2341(5) 0.72847(12) 0.0589(12) Uani d 1 . .
H H15A 0.5169 0.1526 0.7137 0.071 Uiso calc 1 . .
H H15B 0.5647 0.2723 0.7112 0.071 Uiso calc 1 . .
H H15C 0.5165 0.3204 0.7349 0.071 Uiso calc 1 . .
C C16 0.60288(16) 0.2926(4) 0.79426(12) 0.0555(12) Uani d 1 . .
H H16A 0.5790 0.3716 0.8029 0.067 Uiso calc 1 . .
H H16B 0.6272 0.3418 0.7777 0.067 Uiso calc 1 . .
H H16C 0.6235 0.2440 0.8186 0.067 Uiso calc 1 . .
C C17 0.58579(17) -0.1869(5) 0.74906(12) 0.0550(11) Uani d 1 . .
C C18 0.57213(17) -0.2461(5) 0.79071(12) 0.0656(13) Uani d 1 . .
H H18A 0.5615 -0.3559 0.7881 0.079 Uiso calc 1 . .
H H18B 0.5427 -0.1844 0.7984 0.079 Uiso calc 1 . .
H H18C 0.6035 -0.2355 0.8120 0.079 Uiso calc 1 . .
C C19 0.53501(17) -0.1839(5) 0.71654(13) 0.0711(14) Uani d 1 . .
H H19A 0.5440 -0.1466 0.6903 0.085 Uiso calc 1 . .
H H19B 0.5087 -0.1139 0.7257 0.085 Uiso calc 1 . .
H H19C 0.5201 -0.2892 0.7130 0.085 Uiso calc 1 . .
C C20 0.62687(18) -0.3035(4) 0.73614(12) 0.0641(13) Uani d 1 . .
H H20A 0.6590 -0.3043 0.7570 0.077 Uiso calc 1 . .
H H20B 0.6364 -0.2717 0.7096 0.077 Uiso calc 1 . .
H H20C 0.6112 -0.4081 0.7337 0.077 Uiso calc 1 . .
C C21 0.66109(15) 0.0665(4) 0.71933(11) 0.0443(10) Uani d 1 . .
C C22 0.71302(15) -0.0295(5) 0.72902(12) 0.0494(11) Uani d 1 . .
H H22A 0.7049 -0.1403 0.7243 0.059 Uiso calc 1 . .
H H22B 0.7289 -0.0135 0.7578 0.059 Uiso calc 1 . .
H H22C 0.7383 0.0042 0.7111 0.059 Uiso calc 1 . .
C C23 0.67727(15) 0.2390(4) 0.72459(11) 0.0487(11) Uani d 1 . .
H H23A 0.7020 0.2650 0.7055 0.058 Uiso calc 1 . .
H H23B 0.6947 0.2571 0.7529 0.058 Uiso calc 1 . .
H H23C 0.6454 0.3046 0.7187 0.058 Uiso calc 1 . .
C C24 0.63430(17) 0.0377(5) 0.67480(12) 0.0558(12) Uani d 1 . .
H H24A 0.6005 0.0948 0.6695 0.067 Uiso calc 1 . .
H H24B 0.6275 -0.0740 0.6706 0.067 Uiso calc 1 . .
H H24C 0.6579 0.0738 0.6558 0.067 Uiso calc 1 . .
P P3 0.61839(4) 0.01954(11) 0.42420(3) 0.0311(2) Uani d 1 . .
H H3P 0.6475(12) -0.009(3) 0.4597(8) 0.037 Uiso d 1 . .
C C25 0.55825(14) -0.1067(4) 0.42541(11) 0.0376(9) Uani d 1 . .
C C26 0.57715(15) -0.2653(4) 0.44388(12) 0.0525(11) Uani d 1 . .
H H26A 0.5990 -0.2495 0.4708 0.063 Uiso calc 1 . .
H H26B 0.5984 -0.3181 0.4255 0.063 Uiso calc 1 . .
H H26C 0.5461 -0.3295 0.4470 0.063 Uiso calc 1 . .
C C27 0.52264(14) -0.0382(5) 0.45445(11) 0.0474(11) Uani d 1 . .
H H27A 0.4927 -0.1089 0.4561 0.057 Uiso calc 1 . .
H H27B 0.5089 0.0632 0.4440 0.057 Uiso calc 1 . .
H H27C 0.5435 -0.0250 0.4819 0.057 Uiso calc 1 . .
C C28 0.52641(15) -0.1280(5) 0.38235(11) 0.0515(11) Uani d 1 . .
H H28A 0.4946 -0.1907 0.3841 0.062 Uiso calc 1 . .
H H28B 0.5486 -0.1811 0.3648 0.062 Uiso calc 1 . .
H H28C 0.5157 -0.0258 0.3706 0.062 Uiso calc 1 . .
C C29 0.60386(14) 0.2337(4) 0.42467(11) 0.0370(9) Uani d 1 . .
C C30 0.65241(14) 0.3281(4) 0.41584(12) 0.0459(10) Uani d 1 . .
H H30A 0.6589 0.3063 0.3878 0.055 Uiso calc 1 . .
H H30B 0.6839 0.2985 0.4355 0.055 Uiso calc 1 . .
H H30C 0.6454 0.4395 0.4186 0.055 Uiso calc 1 . .
C C31 0.55516(15) 0.2753(4) 0.39264(12) 0.0497(11) Uani d 1 . .
H H31A 0.5235 0.2229 0.3997 0.060 Uiso calc 1 . .
H H31B 0.5614 0.2412 0.3654 0.060 Uiso calc 1 . .
H H31C 0.5496 0.3883 0.3925 0.060 Uiso calc 1 . .
C C32 0.59471(15) 0.2798(4) 0.46828(11) 0.0493(11) Uani d 1 . .
H H32A 0.5905 0.3930 0.4697 0.059 Uiso calc 1 . .
H H32B 0.6254 0.2471 0.4883 0.059 Uiso calc 1 . .
H H32C 0.5624 0.2285 0.4746 0.059 Uiso calc 1 . .
C C33 0.66206(14) -0.0426(4) 0.38595(11) 0.0371(9) Uani d 1 . .
C C34 0.66708(15) -0.2203(4) 0.38602(11) 0.0465(10) Uani d 1 . .
H H34A 0.6323 -0.2666 0.3756 0.056 Uiso calc 1 . .
H H34B 0.6792 -0.2567 0.4141 0.056 Uiso calc 1 . .
H H34C 0.6930 -0.2513 0.3683 0.056 Uiso calc 1 . .
C C35 0.71849(14) 0.0222(4) 0.39901(12) 0.0415(10) Uani d 1 . .
H H35A 0.7300 0.0018 0.4283 0.050 Uiso calc 1 . .
H H35B 0.7184 0.1348 0.3940 0.050 Uiso calc 1 . .
H H35C 0.7431 -0.0285 0.3830 0.050 Uiso calc 1 . .
C C36 0.63950(16) 0.0148(5) 0.34197(11) 0.0517(11) Uani d 1 . .
H H36A 0.6623 -0.0226 0.3226 0.062 Uiso calc 1 . .
H H36B 0.6386 0.1289 0.3416 0.062 Uiso calc 1 . .
H H36C 0.6033 -0.0257 0.3340 0.062 Uiso calc 1 . .

loop_
_atom_site_aniso_label
_atom_site_aniso_U_11
_atom_site_aniso_U_22
_atom_site_aniso_U_33
_atom_site_aniso_U_12
_atom_site_aniso_U_13
_atom_site_aniso_U_23
Zn1 0.0415(3) 0.0430(3) 0.0322(3) -0.0021(2) 0.0062(2) 0.0010(2)
Cl1 0.0715(7) 0.0485(6) 0.0376(6) 0.0113(5) 0.0117(5) -0.0014(4)
Cl2 0.0556(6) 0.0456(6) 0.0373(5) -0.0081(5) 0.0119(5) 0.0038(4)
Cl3 0.0462(6) 0.0697(7) 0.0492(7) -0.0127(5) 0.0097(5) 0.0043(5)
O1 0.0489(17) 0.048(2) 0.0355(17) 0.0021(15) 0.0033(14) -0.0030(13)
Zn2 0.0400(3) 0.0443(3) 0.0320(3) 0.0022(2) 0.0059(2) 0.0003(2)
Cl4 0.0430(6) 0.0744(8) 0.0478(7) 0.0118(5) 0.0102(5) -0.0053(5)
Cl5 0.0595(7) 0.0472(6) 0.0399(6) 0.0085(5) 0.0115(5) -0.0028(4)
Cl6 0.0661(7) 0.0491(6) 0.0405(6) -0.0072(5) 0.0112(5) 0.0030(5)
O2 0.0476(16) 0.0423(19) 0.0396(18) -0.0021(15) 0.0012(13) 0.0041(13)
Zn3 0.0372(3) 0.0435(3) 0.0331(3) 0.0026(2) 0.0067(2) -0.0004(2)
Cl7 0.0412(6) 0.0630(7) 0.0513(7) 0.0091(5) 0.0119(5) 0.0004(5)
Cl8 0.0590(7) 0.0461(6) 0.0384(5) -0.0053(5) 0.0120(5) 0.0014(4)
Cl9 0.0551(6) 0.0455(6) 0.0376(5) 0.0071(5) 0.0142(5) -0.0028(4)
O3 0.0454(16) 0.0445(19) 0.0369(17) -0.0014(15) 0.0029(13) 0.0024(12)
Cl1B 0.065(4) 0.068(4) 0.043(3) 0.003(3) 0.009(2) -0.011(3)
Cl2B 0.039(2) 0.067(5) 0.043(2) -0.005(2) 0.0073(17) 0.000(3)
C37B 0.045(4) 0.073(6) 0.051(4) 0.006(4) 0.004(4) -0.008(4)
C38B 0.040(4) 0.078(7) 0.045(4) -0.002(4) 0.006(3) -0.009(4)
Cl1A 0.056(3) 0.073(5) 0.041(3) 0.004(3) 0.006(2) 0.014(3)
Cl2A 0.049(3) 0.080(6) 0.044(3) -0.009(3) 0.003(2) 0.012(4)
C37A 0.046(4) 0.075(6) 0.052(4) 0.003(4) 0.004(4) -0.004(4)
C38A 0.043(4) 0.072(6) 0.052(5) -0.002(4) 0.010(4) 0.001(4)
Cl3B 0.0523(11) 0.089(2) 0.0457(12) -0.0071(14) 0.0169(9) -0.0158(14)
Cl4B 0.067(2) 0.085(2) 0.0352(16) 0.0038(14) 0.0082(15) -0.0016(12)
C39B 0.043(3) 0.083(4) 0.059(3) -0.005(3) 0.015(2) -0.014(3)
C40B 0.045(3) 0.070(4) 0.054(3) -0.005(3) 0.009(2) -0.007(2)
Cl4A 0.051(7) 0.061(9) 0.040(9) 0.017(6) 0.000(7) -0.007(7)
Cl3A 0.022(5) 0.060(9) 0.021(5) 0.015(5) -0.004(4) -0.027(5)
C39A 0.037(5) 0.076(6) 0.051(5) 0.002(5) 0.003(5) -0.009(5)
C40A 0.044(5) 0.074(6) 0.051(5) 0.003(5) 0.003(5) -0.011(5)
Cl5A 0.044(4) 0.078(6) 0.034(2) -0.016(3) 0.009(3) -0.003(3)
Cl6A 0.049(3) 0.093(6) 0.038(4) -0.005(4) 0.010(3) -0.025(4)
C41A 0.040(4) 0.085(7) 0.049(5) -0.001(5) 0.016(4) -0.007(5)
C42A 0.042(5) 0.087(6) 0.049(5) 0.001(4) 0.004(4) 0.003(4)
Cl5B 0.0352(17) 0.096(5) 0.0475(15) 0.000(2) 0.0064(12) 0.006(3)
Cl6B 0.069(4) 0.079(3) 0.045(2) -0.012(3) 0.0077(18) 0.016(2)
C41B 0.040(3) 0.091(6) 0.042(4) 0.003(4) 0.006(3) 0.005(4)
C42B 0.044(4) 0.090(5) 0.052(4) -0.007(4) 0.002(3) 0.011(3)
P1 0.0305(6) 0.0356(6) 0.0302(6) -0.0023(4) 0.0080(5) -0.0020(4)
C1 0.037(2) 0.037(2) 0.043(2) -0.0040(18) 0.0054(18) -0.0059(18)
C2 0.050(3) 0.048(3) 0.060(3) -0.005(2) 0.008(2) -0.008(2)
C3 0.044(2) 0.038(2) 0.062(3) 0.0019(19) 0.009(2) -0.001(2)
C4 0.062(3) 0.046(3) 0.055(3) -0.005(2) 0.018(2) 0.006(2)
C5 0.042(2) 0.041(2) 0.030(2) -0.0003(19) 0.0141(18) 0.0025(17)
C6 0.049(3) 0.066(3) 0.040(3) 0.005(2) 0.013(2) 0.002(2)
C7 0.042(2) 0.047(3) 0.053(3) 0.000(2) 0.017(2) 0.0093(19)
C8 0.034(2) 0.055(3) 0.045(3) 0.0057(19) 0.014(2) 0.0081(19)
C9 0.030(2) 0.040(2) 0.041(2) 0.0006(17) 0.0104(18) -0.0001(18)
C10 0.046(3) 0.067(3) 0.051(3) 0.017(2) 0.012(2) 0.007(2)
C11 0.047(3) 0.051(3) 0.062(3) 0.002(2) 0.020(2) -0.007(2)
C12 0.037(2) 0.061(3) 0.050(3) 0.002(2) 0.018(2) 0.001(2)
P2 0.0354(6) 0.0385(6) 0.0332(6) -0.0001(4) 0.0051(5) 0.0025(4)
C13 0.043(2) 0.056(3) 0.047(3) 0.009(2) 0.014(2) 0.013(2)
C14 0.048(3) 0.075(3) 0.061(3) 0.014(2) 0.024(2) 0.021(2)
C15 0.053(3) 0.070(3) 0.056(3) 0.016(2) 0.014(2) 0.016(2)
C16 0.070(3) 0.049(3) 0.051(3) 0.015(2) 0.023(2) 0.002(2)
C17 0.062(3) 0.047(3) 0.051(3) -0.012(2) -0.007(2) 0.007(2)
C18 0.068(3) 0.062(3) 0.063(3) -0.021(3) 0.000(3) 0.012(2)
C19 0.071(3) 0.071(3) 0.064(3) -0.025(3) -0.013(3) 0.004(3)
C20 0.090(4) 0.039(3) 0.059(3) -0.002(2) -0.003(3) -0.004(2)
C21 0.050(3) 0.048(3) 0.037(2) 0.003(2) 0.013(2) 0.0036(18)
C22 0.044(3) 0.061(3) 0.045(3) 0.013(2) 0.014(2) 0.000(2)
C23 0.048(3) 0.052(3) 0.050(3) -0.004(2) 0.019(2) 0.003(2)
C24 0.061(3) 0.067(3) 0.038(3) 0.003(2) 0.003(2) 0.004(2)
P3 0.0293(5) 0.0349(5) 0.0297(6) 0.0011(4) 0.0070(4) 0.0016(4)
C25 0.035(2) 0.040(2) 0.040(2) -0.0016(18) 0.0122(18) 0.0009(18)
C26 0.043(3) 0.052(3) 0.066(3) -0.005(2) 0.022(2) 0.008(2)
C27 0.036(2) 0.061(3) 0.048(3) 0.000(2) 0.015(2) -0.002(2)
C28 0.042(2) 0.064(3) 0.049(3) -0.013(2) 0.005(2) -0.008(2)
C29 0.034(2) 0.034(2) 0.042(2) 0.0028(17) 0.0040(18) 0.0025(17)
C30 0.044(2) 0.033(2) 0.061(3) 0.0018(19) 0.010(2) 0.0046(19)
C31 0.044(3) 0.048(3) 0.056(3) 0.003(2) 0.004(2) 0.006(2)
C32 0.046(3) 0.046(3) 0.058(3) 0.005(2) 0.013(2) -0.004(2)
C33 0.035(2) 0.043(2) 0.035(2) -0.0020(19) 0.0113(18) -0.0051(18)
C34 0.046(2) 0.044(3) 0.053(3) -0.001(2) 0.018(2) -0.0106(19)
C35 0.036(2) 0.045(2) 0.046(3) -0.0022(19) 0.0138(19) -0.0045(19)
C36 0.054(3) 0.069(3) 0.033(2) -0.006(2) 0.011(2) 0.001(2)

loop_
_atom_type_symbol
_atom_type_description
_atom_type_scat_dispersion_real
_atom_type_scat_dispersion_imag
_atom_type_scat_source
C C 0.0181 0.0091 'International Tables Vol C Tables 4.2.6.8 and 6.1.1.4'
H H 0.0000 0.0000 'International Tables Vol C Tables 4.2.6.8 and 6.1.1.4'
Cl Cl 0.3639 0.7018 'International Tables Vol C Tables 4.2.6.8 and 6.1.1.4'
P P 0.2955 0.4335 'International Tables Vol C Tables 4.2.6.8 and 6.1.1.4'
Zn Zn -1.5491 0.6778 'International Tables Vol C Tables 4.2.6.8 and 6.1.1.4'
O O 0.0492 0.0322 'International Tables Vol C Tables 4.2.6.8 and 6.1.1.4'

loop_
_geom_angle_atom_site_label_1
_geom_angle_atom_site_label_2
_geom_angle_atom_site_label_3
_geom_angle
Cl2 Zn1 Cl1 107.87(4)
Cl3 Zn1 Cl1 116.22(4)
Cl3 Zn1 Cl2 114.58(4)
O1 Zn1 Cl1 102.71(8)
O1 Zn1 Cl2 104.68(8)
O1 Zn1 Cl3 109.53(8)
Zn1 O1 H1OA 103(3)
Zn1 O1 H1OB 118(3)
H1OA O1 H1OB 108(4)
Cl4 Zn2 Cl5 113.92(4)
Cl4 Zn2 Cl6 115.31(4)
Cl5 Zn2 Cl6 108.91(4)
O2 Zn2 Cl4 109.43(8)
O2 Zn2 Cl5 104.91(8)
O2 Zn2 Cl6 103.33(8)
Zn2 O2 H2OA 105(3)
Zn2 O2 H2OB 116(3)
H2OA O2 H2OB 116(4)
Cl7 Zn3 Cl8 115.54(4)
Cl7 Zn3 Cl9 114.59(4)
Cl9 Zn3 Cl8 108.37(4)
O3 Zn3 Cl7 109.29(8)
O3 Zn3 Cl8 102.93(8)
O3 Zn3 Cl9 104.98(8)
Zn3 O3 H3OA 105(3)
Zn3 O3 H3OB 116(3)
H3OA O3 H3OB 115(4)
Cl1B C37B H37A 109.2
Cl1B C37B H37B 109.2
H37A C37B H37B 107.9
C38B C37B Cl1B 112.0(11)
C38B C37B H37A 109.2
C38B C37B H37B 109.2
Cl2B C38B H38A 109.8
Cl2B C38B H38B 109.8
C37B C38B Cl2B 109.2(10)
C37B C38B H38A 109.8
C37B C38B H38B 109.8
H38A C38B H38B 108.3
Cl1A C37A H37C 110.0
Cl1A C37A H37D 110.0
H37C C37A H37D 108.4
C38A C37A Cl1A 108.6(12)
C38A C37A H37C 110.0
C38A C37A H37D 110.0
Cl2A C38A H38C 108.4
Cl2A C38A H38D 108.4
C37A C38A Cl2A 115.4(11)
C37A C38A H38C 108.4
C37A C38A H38D 108.4
H38C C38A H38D 107.5
Cl3B C39B H39A 109.0
Cl3B C39B H39B 109.0
H39A C39B H39B 107.8
C40B C39B Cl3B 112.8(4)
C40B C39B H39A 109.0
C40B C39B H39B 109.0
Cl4B C40B H40A 109.9
Cl4B C40B H40B 109.9
C39B C40B Cl4B 109.0(5)
C39B C40B H40A 109.9
C39B C40B H40B 109.9
H40A C40B H40B 108.3
Cl3A C39A H39C 111.5
Cl3A C39A H39D 111.5
H39C C39A H39D 109.3
C40A C39A Cl3A 101(2)
C40A C39A H39C 111.5
C40A C39A H39D 111.5
Cl4A C40A H40C 109.0
Cl4A C40A H40D 109.0
C39A C40A Cl4A 113(3)
C39A C40A H40C 109.0
C39A C40A H40D 109.0
H40C C40A H40D 107.8
Cl5A C41A H41A 108.7
Cl5A C41A H41B 108.7
H41A C41A H41B 107.6
C42A C41A Cl5A 114.2(14)
C42A C41A H41A 108.7
C42A C41A H41B 108.7
Cl6A C42A H42A 110.4
Cl6A C42A H42B 110.4
C41A C42A Cl6A 106.7(14)
C41A C42A H42A 110.4
C41A C42A H42B 110.4
H42A C42A H42B 108.6
Cl5B C41B H41C 109.9
Cl5B C41B H41D 109.9
H41C C41B H41D 108.3
C42B C41B Cl5B 109.0(9)
C42B C41B H41C 109.9
C42B C41B H41D 109.9
Cl6B C42B H42C 108.8
Cl6B C42B H42D 108.8
C41B C42B Cl6B 113.7(8)
C41B C42B H42C 108.8
C41B C42B H42D 108.8
H42C C42B H42D 107.7
C1 P1 H1P 104.7(13)
C1 P1 C5 114.66(16)
C1 P1 C9 114.03(16)
C5 P1 H1P 102.8(14)
C9 P1 H1P 104.2(14)
C9 P1 C5 114.61(16)
C2 C1 P1 111.4(3)
C2 C1 C3 109.0(3)
C2 C1 C4 111.0(3)
C3 C1 P1 110.5(2)
C4 C1 P1 108.6(2)
C4 C1 C3 106.2(3)
C1 C2 H2A 109.5
C1 C2 H2B 109.5
C1 C2 H2C 109.5
H2A C2 H2B 109.5
H2A C2 H2C 109.5
H2B C2 H2C 109.5
C1 C3 H3A 109.5
C1 C3 H3B 109.5
C1 C3 H3C 109.5
H3A C3 H3B 109.5
H3A C3 H3C 109.5
H3B C3 H3C 109.5
C1 C4 H4A 109.5
C1 C4 H4B 109.5
C1 C4 H4C 109.5
H4A C4 H4B 109.5
H4A C4 H4C 109.5
H4B C4 H4C 109.5
C6 C5 P1 111.9(3)
C6 C5 C7 109.9(3)
C6 C5 C8 110.2(3)
C7 C5 P1 109.7(2)
C8 C5 P1 108.7(2)
C8 C5 C7 106.3(3)
C5 C6 H6A 109.5
C5 C6 H6B 109.5
C5 C6 H6C 109.5
H6A C6 H6B 109.5
H6A C6 H6C 109.5
H6B C6 H6C 109.5
C5 C7 H7A 109.5
C5 C7 H7B 109.5
C5 C7 H7C 109.5
H7A C7 H7B 109.5
H7A C7 H7C 109.5
H7B C7 H7C 109.5
C5 C8 H8A 109.5
C5 C8 H8B 109.5
C5 C8 H8C 109.5
H8A C8 H8B 109.5
H8A C8 H8C 109.5
H8B C8 H8C 109.5
C10 C9 P1 112.1(2)
C10 C9 C11 111.0(3)
C10 C9 C12 110.2(3)
C11 C9 P1 107.1(2)
C12 C9 P1 110.8(3)
C12 C9 C11 105.4(3)
C9 C10 H10A 109.5
C9 C10 H10B 109.5
C9 C10 H10C 109.5
H10A C10 H10B 109.5
H10A C10 H10C 109.5
H10B C10 H10C 109.5
C9 C11 H11A 109.5
C9 C11 H11B 109.5
C9 C11 H11C 109.5
H11A C11 H11B 109.5
H11A C11 H11C 109.5
H11B C11 H11C 109.5
C9 C12 H12A 109.5
C9 C12 H12B 109.5
C9 C12 H12C 109.5
H12A C12 H12B 109.5
H12A C12 H12C 109.5
H12B C12 H12C 109.5
C13 P2 H2P 103.5(14)
C13 P2 C21 113.85(17)
C17 P2 H2P 105.3(14)
C17 P2 C13 114.82(19)
C17 P2 C21 114.73(18)
C21 P2 H2P 102.7(14)
C14 C13 P2 110.9(3)
C15 C13 P2 110.9(3)
C15 C13 C14 108.6(3)
C15 C13 C16 111.9(3)
C16 C13 P2 107.5(3)
C16 C13 C14 106.9(3)
C13 C14 H14A 109.5
C13 C14 H14B 109.5
C13 C14 H14C 109.5
H14A C14 H14B 109.5
H14A C14 H14C 109.5
H14B C14 H14C 109.5
C13 C15 H15A 109.5
C13 C15 H15B 109.5
C13 C15 H15C 109.5
H15A C15 H15B 109.5
H15A C15 H15C 109.5
H15B C15 H15C 109.5
C13 C16 H16A 109.5
C13 C16 H16B 109.5
C13 C16 H16C 109.5
H16A C16 H16B 109.5
H16A C16 H16C 109.5
H16B C16 H16C 109.5
C18 C17 P2 108.1(3)
C18 C17 C20 106.4(3)
C19 C17 P2 112.0(3)
C19 C17 C18 110.0(3)
C19 C17 C20 110.2(4)
C20 C17 P2 110.0(3)
C17 C18 H18A 109.5
C17 C18 H18B 109.5
C17 C18 H18C 109.5
H18A C18 H18B 109.5
H18A C18 H18C 109.5
H18B C18 H18C 109.5
C17 C19 H19A 109.5
C17 C19 H19B 109.5
C17 C19 H19C 109.5
H19A C19 H19B 109.5
H19A C19 H19C 109.5
H19B C19 H19C 109.5
C17 C20 H20A 109.5
C17 C20 H20B 109.5
C17 C20 H20C 109.5
H20A C20 H20B 109.5
H20A C20 H20C 109.5
H20B C20 H20C 109.5
C22 C21 P2 107.7(2)
C23 C21 P2 110.7(2)
C23 C21 C22 106.6(3)
C24 C21 P2 111.8(3)
C24 C21 C22 110.3(3)
C24 C21 C23 109.5(3)
C21 C22 H22A 109.5
C21 C22 H22B 109.5
C21 C22 H22C 109.5
H22A C22 H22B 109.5
H22A C22 H22C 109.5
H22B C22 H22C 109.5
C21 C23 H23A 109.5
C21 C23 H23B 109.5
C21 C23 H23C 109.5
H23A C23 H23B 109.5
H23A C23 H23C 109.5
H23B C23 H23C 109.5
C21 C24 H24A 109.5
C21 C24 H24B 109.5
C21 C24 H24C 109.5
H24A C24 H24B 109.5
H24A C24 H24C 109.5
H24B C24 H24C 109.5
C25 P3 H3P 102.8(13)
C25 P3 C33 114.59(16)
C29 P3 H3P 105.2(13)
C29 P3 C25 113.83(16)
C29 P3 C33 114.89(16)
C33 P3 H3P 103.6(13)
C26 C25 P3 108.3(2)
C27 C25 P3 110.6(3)
C27 C25 C26 105.7(3)
C28 C25 P3 111.3(2)
C28 C25 C26 110.4(3)
C28 C25 C27 110.3(3)
C25 C26 H26A 109.5
C25 C26 H26B 109.5
C25 C26 H26C 109.5
H26A C26 H26B 109.5
H26A C26 H26C 109.5
H26B C26 H26C 109.5
C25 C27 H27A 109.5
C25 C27 H27B 109.5
C25 C27 H27C 109.5
H27A C27 H27B 109.5
H27A C27 H27C 109.5
H27B C27 H27C 109.5
C25 C28 H28A 109.5
C25 C28 H28B 109.5
C25 C28 H28C 109.5
H28A C28 H28B 109.5
H28A C28 H28C 109.5
H28B C28 H28C 109.5
C30 C29 P3 110.5(2)
C30 C29 C32 106.3(3)
C31 C29 P3 111.1(2)
C31 C29 C30 109.3(3)
C31 C29 C32 111.0(3)
C32 C29 P3 108.5(2)
C29 C30 H30A 109.5
C29 C30 H30B 109.5
C29 C30 H30C 109.5
H30A C30 H30B 109.5
H30A C30 H30C 109.5
H30B C30 H30C 109.5
C29 C31 H31A 109.5
C29 C31 H31B 109.5
C29 C31 H31C 109.5
H31A C31 H31B 109.5
H31A C31 H31C 109.5
H31B C31 H31C 109.5
C29 C32 H32A 109.5
C29 C32 H32B 109.5
C29 C32 H32C 109.5
H32A C32 H32B 109.5
H32A C32 H32C 109.5
H32B C32 H32C 109.5
C34 C33 P3 109.8(2)
C34 C33 C35 106.7(3)
C34 C33 C36 109.7(3)
C35 C33 P3 109.3(2)
C35 C33 C36 109.9(3)
C36 C33 P3 111.4(3)
C33 C34 H34A 109.5
C33 C34 H34B 109.5
C33 C34 H34C 109.5
H34A C34 H34B 109.5
H34A C34 H34C 109.5
H34B C34 H34C 109.5
C33 C35 H35A 109.5
C33 C35 H35B 109.5
C33 C35 H35C 109.5
H35A C35 H35B 109.5
H35A C35 H35C 109.5
H35B C35 H35C 109.5
C33 C36 H36A 109.5
C33 C36 H36B 109.5
C33 C36 H36C 109.5
H36A C36 H36B 109.5
H36A C36 H36C 109.5
H36B C36 H36C 109.5

loop_
_geom_bond_atom_site_label_1
_geom_bond_atom_site_label_2
_geom_bond_distance
Zn1 Cl1 2.2690(10)
Zn1 Cl2 2.2666(10)
Zn1 Cl3 2.2219(11)
Zn1 O1 2.024(3)
O1 H1OA 0.817(18)
O1 H1OB 0.821(18)
Zn2 Cl4 2.2203(11)
Zn2 Cl5 2.2666(10)
Zn2 Cl6 2.2699(10)
Zn2 O2 2.025(3)
O2 H2OA 0.822(18)
O2 H2OB 0.821(18)
Zn3 Cl7 2.2199(10)
Zn3 Cl8 2.2695(10)
Zn3 Cl9 2.2686(10)
Zn3 O3 2.028(3)
O3 H3OA 0.847(18)
O3 H3OB 0.833(18)
Cl1B C37B 1.797(7)
Cl2B C38B 1.793(6)
C37B H37A 0.9900
C37B H37B 0.9900
C37B C38B 1.496(7)
C38B H38A 0.9900
C38B H38B 0.9900
Cl1A C37A 1.798(7)
Cl2A C38A 1.789(7)
C37A H37C 0.9900
C37A H37D 0.9900
C37A C38A 1.495(8)
C38A H38C 0.9900
C38A H38D 0.9900
Cl3B C39B 1.796(4)
Cl4B C40B 1.799(5)
C39B H39A 0.9900
C39B H39B 0.9900
C39B C40B 1.509(6)
C40B H40A 0.9900
C40B H40B 0.9900
Cl4A C40A 1.797(8)
Cl3A C39A 1.792(8)
C39A H39C 0.9900
C39A H39D 0.9900
C39A C40A 1.493(9)
C40A H40C 0.9900
C40A H40D 0.9900
Cl5A C41A 1.803(7)
Cl6A C42A 1.790(7)
C41A H41A 0.9900
C41A H41B 0.9900
C41A C42A 1.486(8)
C42A H42A 0.9900
C42A H42B 0.9900
Cl5B C41B 1.803(6)
Cl6B C42B 1.787(6)
C41B H41C 0.9900
C41B H41D 0.9900
C41B C42B 1.484(7)
C42B H42C 0.9900
C42B H42D 0.9900
P1 H1P 1.31(3)
P1 C1 1.868(4)
P1 C5 1.882(3)
P1 C9 1.879(3)
C1 C2 1.532(5)
C1 C3 1.541(5)
C1 C4 1.540(5)
C2 H2A 0.9800
C2 H2B 0.9800
C2 H2C 0.9800
C3 H3A 0.9800
C3 H3B 0.9800
C3 H3C 0.9800
C4 H4A 0.9800
C4 H4B 0.9800
C4 H4C 0.9800
C5 C6 1.528(5)
C5 C7 1.539(5)
C5 C8 1.533(5)
C6 H6A 0.9800
C6 H6B 0.9800
C6 H6C 0.9800
C7 H7A 0.9800
C7 H7B 0.9800
C7 H7C 0.9800
C8 H8A 0.9800
C8 H8B 0.9800
C8 H8C 0.9800
C9 C10 1.527(5)
C9 C11 1.547(5)
C9 C12 1.536(5)
C10 H10A 0.9800
C10 H10B 0.9800
C10 H10C 0.9800
C11 H11A 0.9800
C11 H11B 0.9800
C11 H11C 0.9800
C12 H12A 0.9800
C12 H12B 0.9800
C12 H12C 0.9800
P2 H2P 1.31(3)
P2 C13 1.875(4)
P2 C17 1.860(4)
P2 C21 1.881(4)
C13 C14 1.542(5)
C13 C15 1.529(5)
C13 C16 1.539(5)
C14 H14A 0.9800
C14 H14B 0.9800
C14 H14C 0.9800
C15 H15A 0.9800
C15 H15B 0.9800
C15 H15C 0.9800
C16 H16A 0.9800
C16 H16B 0.9800
C16 H16C 0.9800
C17 C18 1.551(5)
C17 C19 1.542(5)
C17 C20 1.551(5)
C18 H18A 0.9800
C18 H18B 0.9800
C18 H18C 0.9800
C19 H19A 0.9800
C19 H19B 0.9800
C19 H19C 0.9800
C20 H20A 0.9800
C20 H20B 0.9800
C20 H20C 0.9800
C21 C22 1.545(5)
C21 C23 1.538(5)
C21 C24 1.537(5)
C22 H22A 0.9800
C22 H22B 0.9800
C22 H22C 0.9800
C23 H23A 0.9800
C23 H23B 0.9800
C23 H23C 0.9800
C24 H24A 0.9800
C24 H24B 0.9800
C24 H24C 0.9800
P3 H3P 1.31(3)
P3 C25 1.877(4)
P3 C29 1.876(4)
P3 C33 1.879(3)
C25 C26 1.537(5)
C25 C27 1.531(5)
C25 C28 1.530(5)
C26 H26A 0.9800
C26 H26B 0.9800
C26 H26C 0.9800
C27 H27A 0.9800
C27 H27B 0.9800
C27 H27C 0.9800
C28 H28A 0.9800
C28 H28B 0.9800
C28 H28C 0.9800
C29 C30 1.539(5)
C29 C31 1.537(5)
C29 C32 1.541(5)
C30 H30A 0.9800
C30 H30B 0.9800
C30 H30C 0.9800
C31 H31A 0.9800
C31 H31B 0.9800
C31 H31C 0.9800
C32 H32A 0.9800
C32 H32B 0.9800
C32 H32C 0.9800
C33 C34 1.530(5)
C33 C35 1.534(5)
C33 C36 1.552(5)
C34 H34A 0.9800
C34 H34B 0.9800
C34 H34C 0.9800
C35 H35A 0.9800
C35 H35B 0.9800
C35 H35C 0.9800
C36 H36A 0.9800
C36 H36B 0.9800
C36 H36C 0.9800

loop_
_geom_hbond_atom_site_label_D
_geom_hbond_atom_site_label_H
_geom_hbond_atom_site_label_A
_geom_hbond_site_symmetry_A
_geom_hbond_distance_DH
_geom_hbond_distance_HA
_geom_hbond_distance_DA
_geom_hbond_angle_DHA
O1 H1OA Cl2 2_556 0.817(18) 2.37(3) 3.107(3) 150(4)
O1 H1OB Cl1 2_546 0.821(18) 2.269(18) 3.086(3) 173(4)
O2 H2OA Cl9 2_656 0.822(18) 2.33(2) 3.120(3) 161(4)
O2 H2OB Cl8 2_646 0.821(18) 2.275(18) 3.095(3) 177(4)
O3 H3OA Cl5 2_656 0.847(18) 2.30(2) 3.100(3) 158(4)
O3 H3OB Cl6 2_646 0.833(18) 2.278(18) 3.106(3) 173(4)

loop_
_geom_torsion_atom_site_label_1
_geom_torsion_atom_site_label_2
_geom_torsion_atom_site_label_3
_geom_torsion_atom_site_label_4
_geom_torsion
Cl1B C37B C38B Cl2B -68.6(12)
Cl1A C37A C38A Cl2A -61.4(14)
Cl3B C39B C40B Cl4B -67.1(6)
Cl3A C39A C40A Cl4A 54(4)
Cl5A C41A C42A Cl6A -64(2)
Cl5B C41B C42B Cl6B -66.1(12)
C1 P1 C5 C6 -53.1(3)
C1 P1 C5 C7 -175.4(2)
C1 P1 C5 C8 68.7(3)
C1 P1 C9 C10 84.8(3)
C1 P1 C9 C11 -153.2(2)
C1 P1 C9 C12 -38.7(3)
C5 P1 C1 C2 85.5(3)
C5 P1 C1 C3 -35.8(3)
C5 P1 C1 C4 -152.0(2)
C5 P1 C9 C10 -50.2(3)
C5 P1 C9 C11 71.8(3)
C5 P1 C9 C12 -173.7(2)
C9 P1 C1 C2 -49.5(3)
C9 P1 C1 C3 -170.7(2)
C9 P1 C1 C4 73.1(3)
C9 P1 C5 C6 81.5(3)
C9 P1 C5 C7 -40.7(3)
C9 P1 C5 C8 -156.6(2)
C13 P2 C17 C18 -69.8(3)
C13 P2 C17 C19 51.6(4)
C13 P2 C17 C20 174.4(3)
C13 P2 C21 C22 152.0(3)
C13 P2 C21 C23 35.8(3)
C13 P2 C21 C24 -86.5(3)
C17 P2 C13 C14 36.4(3)
C17 P2 C13 C15 -84.4(3)
C17 P2 C13 C16 152.9(2)
C17 P2 C21 C22 -72.8(3)
C17 P2 C21 C23 171.0(3)
C17 P2 C21 C24 48.6(3)
C21 P2 C13 C14 171.5(3)
C21 P2 C13 C15 50.7(3)
C21 P2 C13 C16 -72.0(3)
C21 P2 C17 C18 155.5(3)
C21 P2 C17 C19 -83.1(3)
C21 P2 C17 C20 39.7(3)
C25 P3 C29 C30 -169.9(2)
C25 P3 C29 C31 -48.4(3)
C25 P3 C29 C32 73.9(3)
C25 P3 C33 C34 -40.7(3)
C25 P3 C33 C35 -157.4(2)
C25 P3 C33 C36 81.0(3)
C29 P3 C25 C26 -155.1(2)
C29 P3 C25 C27 -39.6(3)
C29 P3 C25 C28 83.4(3)
C29 P3 C33 C34 -175.3(2)
C29 P3 C33 C35 68.0(3)
C29 P3 C33 C36 -53.6(3)
C33 P3 C25 C26 69.8(3)
C33 P3 C25 C27 -174.7(2)
C33 P3 C25 C28 -51.7(3)
C33 P3 C29 C30 -34.9(3)
C33 P3 C29 C31 86.6(3)
C33 P3 C29 C32 -151.1(2)
